data_4314348
loop_
_publ_author_name
'Akhilesh Kumar Singh'
'V. Balamurugan'
'Rabindranath Mukherjee'

_publ_section_title
;
 Synthesis and Characterization of Low-Spin and Cation Radical Complexes
 of Ruthenium(III) of a Tridentate Pyridine Bis-Amide Ligand
;
_journal_name_full 'Inorganic Chemistry'
_journal_page_first 6497
_journal_page_last 6502
_journal_paper_doi 10.1021/ic034356y
_journal_volume 42
_journal_year 2003
_chemical_formula_moiety 'H20,(C38 H26 N6 O4 Ru)1-,(C8 H20 N)1+'
_chemical_formula_sum 'C46 H48 N7 O5 Ru'
_chemical_formula_weight 879.98
_chemical_melting_point 'Decomposes above 200 degree celsius'
_chemical_name_systematic
;

   ?

;
_space_group_IT_number 15
_symmetry_cell_setting triclinic
_symmetry_Int_Tables_number 15
_symmetry_space_group_name_Hall '-C 2yc'
_symmetry_space_group_name_H-M 'C 1 2/c 1'
_atom_sites_solution_hydrogens geom
_atom_sites_solution_primary direct
_atom_sites_solution_secondary difmap
_audit_creation_method SHELXL-97
_cell_angle_alpha 90.0(0)
_cell_angle_beta 103.67(4)
_cell_angle_gamma 90.0(0)
_cell_formula_units_Z 4
_cell_length_a 9.809(7)
_cell_length_b 22.876(5)
_cell_length_c 19.734(2)
_cell_measurement_reflns_used 25
_cell_measurement_temperature 293(2)
_cell_measurement_theta_max 24.96
_cell_measurement_theta_min 2.76
_cell_volume 4303(3)
_computing_cell_refinement 'CAD4 Express (Enraf Nonius, 1994)'
_computing_data_collection 'CAD4 Express (Enraf Nonius, 1994)'
_computing_data_reduction 'XCAD4 (Harms & Wocadlo, 1995)'
_computing_molecular_graphics 'Ortep-3 for Windows (Farrugia, 1997)'
_computing_publication_material 'WinGX publication routines (Farrugia, 1999)'
_computing_structure_refinement 'SHELXL-97 (Sheldrick, 1997)'
_computing_structure_solution 'SHELXS-97 (Sheldrick, 1997)'
_diffrn_ambient_temperature 293(2)
_diffrn_measured_fraction_theta_full 0.999
_diffrn_measured_fraction_theta_max 0.999
_diffrn_measurement_device_type 'CAD4 mach'
_diffrn_measurement_method 'non-profiled omega/2theta scans'
_diffrn_radiation_monochromator graphite
_diffrn_radiation_source 'fine-focus sealed tube'
_diffrn_radiation_type MoK\a
_diffrn_radiation_wavelength 0.71073
_diffrn_reflns_av_R_equivalents 0.0180
_diffrn_reflns_av_sigmaI/netI 0.0435
_diffrn_reflns_limit_h_max 10
_diffrn_reflns_limit_h_min 0
_diffrn_reflns_limit_k_max 24
_diffrn_reflns_limit_k_min 0
_diffrn_reflns_limit_l_max 20
_diffrn_reflns_limit_l_min -21
_diffrn_reflns_number 3009
_diffrn_reflns_theta_full 22.48
_diffrn_reflns_theta_max 22.48
_diffrn_reflns_theta_min 1.78
_diffrn_standards_decay_% 1.48
_diffrn_standards_interval_count 90
_diffrn_standards_interval_time 'one hour'
_diffrn_standards_number 3
_exptl_absorpt_coefficient_mu 0.418
_exptl_absorpt_correction_T_max 0.9210
_exptl_absorpt_correction_T_min 0.9051
_exptl_absorpt_correction_type analytical
_exptl_crystal_colour 'Reddish brown'
_exptl_crystal_density_diffrn 1.359
_exptl_crystal_density_method 'not measured'
_exptl_crystal_description needle
_exptl_crystal_F_000 1828
_exptl_crystal_size_max 0.30
_exptl_crystal_size_mid 0.20
_exptl_crystal_size_min 0.20
_refine_diff_density_max 2.471
_refine_diff_density_min -2.711
_refine_diff_density_rms 0.263
_refine_ls_extinction_method none
_refine_ls_goodness_of_fit_ref 1.301
_refine_ls_hydrogen_treatment mixed
_refine_ls_matrix_type full
_refine_ls_number_parameters 289
_refine_ls_number_reflns 2814
_refine_ls_number_restraints 7
_refine_ls_restrained_S_all 1.301
_refine_ls_R_factor_all 0.1151
_refine_ls_R_factor_gt 0.0945
_refine_ls_shift/su_max 0.001
_refine_ls_shift/su_mean 0.000
_refine_ls_structure_factor_coef Fsqd
_refine_ls_weighting_details 'calc w=1/[\s^2^(Fo^2^)+(0.2000P)^2^+0.0000P] where P=(Fo^2^+2Fc^2^)/3'
_refine_ls_weighting_scheme calc
_refine_ls_wR_factor_gt 0.2665
_refine_ls_wR_factor_ref 0.2899
_reflns_number_gt 2247
_reflns_number_total 2814
_reflns_threshold_expression >2sigma(I)
_cod_data_source_file ic034356ysi20030409_054507.cif
_cod_data_source_block 20nov
_cod_depositor_comments
;
The following automatic conversions were performed:

'_exptl_absorpt_correction_type' value 'Analytical' changed to
'analytical' according to the built-in table from CIF Core dictionary
named 'cif_core.dic' version 2.4.1 from 2010-06-29.

Automatic conversion script
Id: cif_fix_values 1646 2011-03-28 12:23:43Z adriana 
;
_cod_original_cell_volume 4302(3)
_cod_original_sg_symbol_H-M 'C 2/c'
_cod_database_code 4314348

loop_
_symmetry_equiv_pos_as_xyz
'x, y, z'
'-x, y, -z+1/2'
'x+1/2, y+1/2, z'
'-x+1/2, y+1/2, -z+1/2'
'-x, -y, -z'
'x, -y, z-1/2'
'-x+1/2, -y+1/2, -z'
'x+1/2, -y+1/2, z-1/2'

loop_
_atom_site_label
_atom_site_type_symbol
_atom_site_fract_x
_atom_site_fract_y
_atom_site_fract_z
_atom_site_U_iso_or_equiv
_atom_site_adp_type
_atom_site_occupancy
_atom_site_symmetry_multiplicity
_atom_site_calc_flag
_atom_site_refinement_flags
_atom_site_disorder_assembly
_atom_site_disorder_group
Ru Ru 0.0000 0.02321(4) 0.2500 0.0248(5) Uani 1 2 d S . .
N2 N 0.1932(10) 0.0264(3) 0.3042(4) 0.038(2) Uani 1 1 d . . .
N3 N 0.0816(7) 0.0852(3) 0.1966(4) 0.0277(18) Uani 1 1 d . . .
N1 N -0.0037(8) -0.0410(4) 0.3232(4) 0.034(2) Uani 1 1 d . . .
O2 O 0.2823(8) 0.1377(4) 0.1984(4) 0.053(2) Uani 1 1 d . . .
O1 O 0.1484(9) -0.0845(4) 0.4189(4) 0.059(2) Uani 1 1 d . . .
C12 C 0.2846(9) 0.0644(4) 0.2852(5) 0.031(2) Uani 1 1 d . . .
C13 C 0.2116(11) 0.1002(4) 0.2223(5) 0.035(2) Uani 1 1 d . . .
C6 C -0.0939(12) -0.1396(5) 0.3162(6) 0.046(3) Uani 1 1 d . . .
H6 H -0.0077 -0.1555 0.3139 0.055 Uiso 1 1 calc R . .
C1 C -0.1126(11) -0.0802(4) 0.3230(5) 0.035(2) Uani 1 1 d . . .
C8 C 0.2366(10) -0.0092(5) 0.3593(5) 0.036(2) Uani 1 1 d . . .
C9 C 0.3741(12) -0.0062(6) 0.3994(6) 0.054(3) Uani 1 1 d . . .
H9 H 0.4040 -0.0305 0.4379 0.065 Uiso 1 1 calc R . .
C11 C 0.4207(10) 0.0694(5) 0.3237(6) 0.045(3) Uani 1 1 d . . .
H11 H 0.4819 0.0964 0.3116 0.054 Uiso 1 1 calc R . .
C14 C 0.0009(10) 0.1144(4) 0.1360(5) 0.033(2) Uani 1 1 d . . .
C7 C 0.1241(11) -0.0493(5) 0.3702(5) 0.039(2) Uani 1 1 d . . .
C10 C 0.4639(12) 0.0331(5) 0.3811(7) 0.054(3) Uani 1 1 d . . .
H10 H 0.5558 0.0355 0.4075 0.065 Uiso 1 1 calc R . .
C2 C -0.2414(11) -0.0598(5) 0.3277(6) 0.049(3) Uani 1 1 d . . .
H2 H -0.2533 -0.0199 0.3329 0.059 Uiso 1 1 calc R . .
C3 C -0.3528(13) -0.0962(6) 0.3252(7) 0.063(4) Uani 1 1 d . . .
H3 H -0.4391 -0.0811 0.3284 0.076 Uiso 1 1 calc R . .
C4 C -0.3363(15) -0.1552(7) 0.3178(7) 0.069(4) Uani 1 1 d . . .
H4 H -0.4112 -0.1805 0.3165 0.083 Uiso 1 1 calc R . .
C15 C -0.0784(13) 0.1632(5) 0.1424(6) 0.056(3) Uani 1 1 d . . .
H15 H -0.0724 0.1796 0.1861 0.067 Uiso 1 1 calc R . .
C16 C -0.1661(15) 0.1878(7) 0.0844(8) 0.076(4) Uani 1 1 d . . .
H16 H -0.2168 0.2212 0.0895 0.091 Uiso 1 1 calc R . .
C5 C -0.2163(14) -0.1755(5) 0.3128(7) 0.057(3) Uani 1 1 d . . .
H5 H -0.2083 -0.2156 0.3066 0.068 Uiso 1 1 calc R . .
C19 C -0.0092(13) 0.0911(6) 0.0704(6) 0.054(3) Uani 1 1 d . . .
H19 H 0.0458 0.0594 0.0640 0.064 Uiso 1 1 calc R . .
C18 C -0.1054(17) 0.1167(7) 0.0132(6) 0.076(5) Uani 1 1 d . . .
H18 H -0.1174 0.1001 -0.0308 0.092 Uiso 1 1 calc R . .
C17 C -0.1798(14) 0.1646(7) 0.0209(7) 0.066(4) Uani 1 1 d . . .
H17 H -0.2404 0.1814 -0.0176 0.079 Uiso 1 1 calc R . .
N4 N 0.2500 0.2500 0.0000 0.047(3) Uani 1 2 d S . .
O1W O 0.5000 0.2188(6) 0.2500 0.115(7) Uani 1 2 d S . .
C20 C 0.199(2) 0.2834(8) 0.1165(9) 0.094(5) Uani 1 1 d . . .
C23 C 0.396(5) 0.1620(14) 0.0445(18) 0.194(15) Uani 1 1 d . . .
C21A C 0.296(3) 0.2910(14) 0.0582(18) 0.094(13) Uani 0.54(3) 1 d P A 1
C22A C 0.432(4) 0.230(3) 0.043(3) 0.24(4) Uani 0.64(4) 1 d P A 1
C21B C 0.168(3) 0.2398(13) 0.0556(15) 0.060(10) Uani 0.46(3) 1 d P A 2
C22B C 0.236(6) 0.1880(13) 0.0195(19) 0.09(2) Uani 0.36(4) 1 d P A 2

loop_
_atom_site_aniso_label
_atom_site_aniso_U_11
_atom_site_aniso_U_22
_atom_site_aniso_U_33
_atom_site_aniso_U_23
_atom_site_aniso_U_13
_atom_site_aniso_U_12
Ru 0.0283(8) 0.0234(7) 0.0220(7) 0.000 0.0046(5) 0.000
N2 0.067(6) 0.028(5) 0.019(4) -0.003(3) 0.010(4) 0.004(4)
N3 0.019(4) 0.037(5) 0.026(4) 0.000(3) 0.003(3) -0.003(3)
N1 0.036(5) 0.029(4) 0.037(5) 0.006(4) 0.008(4) -0.009(4)
O2 0.052(5) 0.057(5) 0.045(4) 0.015(4) 0.001(4) -0.020(4)
O1 0.059(5) 0.056(5) 0.055(5) 0.032(4) -0.001(4) 0.003(4)
C12 0.025(5) 0.036(5) 0.038(6) -0.002(4) 0.014(4) -0.003(4)
C13 0.041(6) 0.030(5) 0.038(6) 0.001(4) 0.016(5) -0.002(5)
C6 0.047(7) 0.045(7) 0.046(6) 0.006(5) 0.013(5) 0.001(5)
C1 0.044(6) 0.034(6) 0.026(5) 0.010(4) 0.007(5) 0.000(5)
C8 0.034(6) 0.037(6) 0.036(6) 0.012(5) 0.005(5) 0.005(5)
C9 0.046(7) 0.065(8) 0.042(7) 0.014(6) -0.007(6) 0.007(6)
C11 0.022(5) 0.053(7) 0.052(7) 0.006(6) -0.005(5) -0.012(5)
C14 0.040(6) 0.036(6) 0.023(5) 0.007(4) 0.008(4) -0.010(5)
C7 0.040(6) 0.041(6) 0.034(6) 0.007(5) 0.005(5) 0.006(5)
C10 0.030(6) 0.073(9) 0.053(7) 0.006(6) -0.002(5) -0.006(6)
C2 0.038(6) 0.045(7) 0.065(8) 0.015(6) 0.013(6) 0.009(5)
C3 0.041(7) 0.064(9) 0.083(10) 0.016(7) 0.012(7) -0.010(6)
C4 0.063(9) 0.072(10) 0.067(9) 0.014(7) 0.006(7) -0.031(8)
C15 0.067(8) 0.050(7) 0.048(7) 0.002(6) 0.006(6) 0.016(6)
C16 0.078(10) 0.075(10) 0.076(11) 0.030(8) 0.021(8) 0.038(8)
C5 0.070(9) 0.038(7) 0.064(8) 0.003(6) 0.021(7) -0.016(6)
C19 0.067(8) 0.060(8) 0.033(6) -0.001(5) 0.010(6) 0.009(6)
C18 0.110(12) 0.094(11) 0.023(6) -0.007(7) 0.012(7) -0.026(10)
C17 0.064(9) 0.083(10) 0.047(8) 0.024(7) 0.005(7) 0.013(8)
N4 0.044(8) 0.045(8) 0.052(8) 0.006(6) 0.014(6) -0.005(6)
O1W 0.069(9) 0.042(8) 0.21(2) 0.000 -0.020(11) 0.000
C20 0.131(15) 0.086(11) 0.070(10) -0.026(9) 0.037(11) -0.013(11)
C23 0.27(4) 0.16(3) 0.18(3) 0.05(2) 0.10(3) 0.06(3)
C21A 0.09(2) 0.09(2) 0.12(3) -0.07(2) 0.07(2) -0.039(18)
C22A 0.13(3) 0.45(11) 0.18(5) -0.17(6) 0.13(3) -0.17(5)
C21B 0.057(18) 0.07(2) 0.059(18) -0.003(14) 0.025(14) -0.022(15)
C22B 0.21(6) 0.004(16) 0.05(2) 0.013(14) 0.02(3) 0.02(2)

loop_
_atom_type_symbol
_atom_type_description
_atom_type_scat_dispersion_real
_atom_type_scat_dispersion_imag
_atom_type_scat_source
C C 0.0033 0.0016 'International Tables Vol C Tables 4.2.6.8 and 6.1.1.4'
H H 0.0000 0.0000 'International Tables Vol C Tables 4.2.6.8 and 6.1.1.4'
N N 0.0061 0.0033 'International Tables Vol C Tables 4.2.6.8 and 6.1.1.4'
O O 0.0106 0.0060 'International Tables Vol C Tables 4.2.6.8 and 6.1.1.4'
Ru Ru -1.2594 0.8363 'International Tables Vol C Tables 4.2.6.8 and 6.1.1.4'

loop_
_geom_angle_atom_site_label_1
_geom_angle_atom_site_label_2
_geom_angle_atom_site_label_3
_geom_angle
_geom_angle_site_symmetry_1
_geom_angle_site_symmetry_3
_geom_angle_publ_flag
N2 Ru N2 175.7(4) 2 . ?
N2 Ru N3 78.9(3) 2 2 ?
N2 Ru N3 98.1(3) . 2 ?
N2 Ru N3 98.1(3) 2 . ?
N2 Ru N3 78.9(3) . . ?
N3 Ru N3 91.9(4) 2 . ?
N2 Ru N1 79.5(3) 2 2 ?
N2 Ru N1 103.6(3) . 2 ?
N3 Ru N1 158.3(3) 2 2 ?
N3 Ru N1 93.4(3) . 2 ?
N2 Ru N1 103.6(3) 2 . ?
N2 Ru N1 79.5(3) . . ?
N3 Ru N1 93.4(3) 2 . ?
N3 Ru N1 158.3(3) . . ?
N1 Ru N1 89.4(5) 2 . ?
C8 N2 C12 120.3(9) . . ?
C8 N2 Ru 120.2(7) . . ?
C12 N2 Ru 119.5(6) . . ?
C13 N3 C14 119.9(8) . . ?
C13 N3 Ru 116.7(6) . . ?
C14 N3 Ru 123.2(6) . . ?
C7 N1 C1 119.0(8) . . ?
C7 N1 Ru 113.8(6) . . ?
C1 N1 Ru 126.6(6) . . ?
N2 C12 C11 121.2(9) . . ?
N2 C12 C13 110.8(8) . . ?
C11 C12 C13 127.9(9) . . ?
O2 C13 N3 127.5(9) . . ?
O2 C13 C12 118.5(9) . . ?
N3 C13 C12 113.9(8) . . ?
C1 C6 C5 115.8(11) . . ?
C2 C1 C6 119.2(10) . . ?
C2 C1 N1 119.9(9) . . ?
C6 C1 N1 120.9(9) . . ?
N2 C8 C9 120.6(10) . . ?
N2 C8 C7 112.7(9) . . ?
C9 C8 C7 126.8(9) . . ?
C10 C9 C8 118.7(10) . . ?
C12 C11 C10 118.0(10) . . ?
C19 C14 C15 118.6(10) . . ?
C19 C14 N3 120.3(9) . . ?
C15 C14 N3 120.8(9) . . ?
O1 C7 N1 126.1(10) . . ?
O1 C7 C8 120.1(9) . . ?
N1 C7 C8 113.8(8) . . ?
C9 C10 C11 121.3(10) . . ?
C3 C2 C1 122.2(11) . . ?
C2 C3 C4 119.4(13) . . ?
C5 C4 C3 119.7(12) . . ?
C16 C15 C14 120.6(12) . . ?
C17 C16 C15 121.4(13) . . ?
C4 C5 C6 123.7(12) . . ?
C14 C19 C18 118.3(12) . . ?
C17 C18 C19 121.6(12) . . ?
C16 C17 C18 119.5(12) . . ?
C21A N4 C21A 180(2) 7 . ?
C21A N4 C22B 64(2) 7 . ?
C21A N4 C22B 116(2) . . ?
C21A N4 C22B 116(2) 7 7 ?
C21A N4 C22B 64(2) . 7 ?
C22B N4 C22B 180(3) . 7 ?
C21A N4 C21B 110.5(15) 7 . ?
C21A N4 C21B 69.5(15) . . ?
C22B N4 C21B 65(2) . . ?
C22B N4 C21B 115(2) 7 . ?
C21A N4 C21B 69.5(15) 7 7 ?
C21A N4 C21B 110.5(15) . 7 ?
C22B N4 C21B 115(2) . 7 ?
C22B N4 C21B 65(2) 7 7 ?
C21B N4 C21B 180(3) . 7 ?
C21A N4 C22A 74(2) 7 7 ?
C21A N4 C22A 106(2) . 7 ?
C22B N4 C22A 103(3) . 7 ?
C22B N4 C22A 77(3) 7 7 ?
C21B N4 C22A 75.6(17) . 7 ?
C21B N4 C22A 104.4(17) 7 7 ?
C21A N4 C22A 106(2) 7 . ?
C21A N4 C22A 74(2) . . ?
C22B N4 C22A 77(3) . . ?
C22B N4 C22A 103(3) 7 . ?
C21B N4 C22A 104.4(17) . . ?
C21B N4 C22A 75.6(17) 7 . ?
C22A N4 C22A 180(7) 7 . ?
C21B C20 C21A 64.3(14) . . ?
C22A C23 C22B 81(3) . . ?
N4 C21A C20 110.8(17) . . ?
N4 C21A C22A 61.8(15) . . ?
C20 C21A C22A 123(3) . . ?
C23 C22A N4 94(2) . . ?
C23 C22A C21A 121(2) . . ?
N4 C22A C21A 44.6(18) . . ?
N4 C21B C20 115.1(18) . . ?
N4 C21B C22B 56.4(17) . . ?
C20 C21B C22B 143(3) . . ?
N4 C22B C21B 58.9(15) . . ?
N4 C22B C23 107(4) . . ?
C21B C22B C23 127(3) . . ?

loop_
_geom_bond_atom_site_label_1
_geom_bond_atom_site_label_2
_geom_bond_distance
_geom_bond_site_symmetry_2
_geom_bond_publ_flag
Ru N2 1.945(9) 2 ?
Ru N2 1.945(9) . ?
Ru N3 2.040(8) 2 ?
Ru N3 2.040(8) . ?
Ru N1 2.066(8) 2 ?
Ru N1 2.066(8) . ?
N2 C8 1.346(13) . ?
N2 C12 1.364(13) . ?
N3 C13 1.302(13) . ?
N3 C14 1.432(12) . ?
N1 C7 1.385(13) . ?
N1 C1 1.395(13) . ?
O2 C13 1.260(12) . ?
O1 C7 1.233(13) . ?
C12 C11 1.375(14) . ?
C12 C13 1.519(14) . ?
C6 C1 1.382(15) . ?
C6 C5 1.443(16) . ?
C1 C2 1.370(15) . ?
C8 C9 1.395(15) . ?
C8 C7 1.489(15) . ?
C9 C10 1.365(17) . ?
C11 C10 1.389(16) . ?
C14 C19 1.382(15) . ?
C14 C15 1.383(15) . ?
C2 C3 1.365(16) . ?
C3 C4 1.37(2) . ?
C4 C5 1.291(19) . ?
C15 C16 1.378(17) . ?
C16 C17 1.34(2) . ?
C19 C18 1.417(19) . ?
C18 C17 1.34(2) . ?
N4 C21A 1.47(3) 7 ?
N4 C21A 1.47(3) . ?
N4 C22B 1.48(3) . ?
N4 C22B 1.48(3) 7 ?
N4 C21B 1.53(3) . ?
N4 C21B 1.53(3) 7 ?
N4 C22A 1.84(6) 7 ?
N4 C22A 1.84(6) . ?
C20 C21B 1.54(3) . ?
C20 C21A 1.67(3) . ?
C23 C22A 1.59(7) . ?
C23 C22B 1.64(6) . ?
C21A C22A 2.01(7) . ?
C21B C22B 1.61(5) . ?

loop_
_geom_torsion_atom_site_label_1
_geom_torsion_atom_site_label_2
_geom_torsion_atom_site_label_3
_geom_torsion_atom_site_label_4
_geom_torsion
_geom_torsion_site_symmetry_1
_geom_torsion_site_symmetry_2
_geom_torsion_site_symmetry_3
_geom_torsion_site_symmetry_4
_geom_torsion_publ_flag
N2 Ru N2 C8 136.3(8) 2 . . . ?
N3 Ru N2 C8 91.3(8) 2 . . . ?
N3 Ru N2 C8 -178.3(8) . . . . ?
N1 Ru N2 C8 -87.4(8) 2 . . . ?
N1 Ru N2 C8 -0.7(8) . . . . ?
N2 Ru N2 C12 -44.6(7) 2 . . . ?
N3 Ru N2 C12 -89.5(7) 2 . . . ?
N3 Ru N2 C12 0.9(7) . . . . ?
N1 Ru N2 C12 91.7(7) 2 . . . ?
N1 Ru N2 C12 178.5(7) . . . . ?
N2 Ru N3 C13 173.5(7) 2 . . . ?
N2 Ru N3 C13 -3.4(7) . . . . ?
N3 Ru N3 C13 94.4(7) 2 . . . ?
N1 Ru N3 C13 -106.6(7) 2 . . . ?
N1 Ru N3 C13 -9.7(13) . . . . ?
N2 Ru N3 C14 -2.8(7) 2 . . . ?
N2 Ru N3 C14 -179.7(8) . . . . ?
N3 Ru N3 C14 -81.9(7) 2 . . . ?
N1 Ru N3 C14 77.1(7) 2 . . . ?
N1 Ru N3 C14 174.0(8) . . . . ?
N2 Ru N1 C7 -177.4(7) 2 . . . ?
N2 Ru N1 C7 -0.4(7) . . . . ?
N3 Ru N1 C7 -98.0(7) 2 . . . ?
N3 Ru N1 C7 5.9(13) . . . . ?
N1 Ru N1 C7 103.5(8) 2 . . . ?
N2 Ru N1 C1 11.9(9) 2 . . . ?
N2 Ru N1 C1 -171.1(9) . . . . ?
N3 Ru N1 C1 91.3(8) 2 . . . ?
N3 Ru N1 C1 -164.8(8) . . . . ?
N1 Ru N1 C1 -67.1(8) 2 . . . ?
C8 N2 C12 C11 -3.2(15) . . . . ?
Ru N2 C12 C11 177.6(8) . . . . ?
C8 N2 C12 C13 -179.4(8) . . . . ?
Ru N2 C12 C13 1.4(10) . . . . ?
C14 N3 C13 O2 -2.9(15) . . . . ?
Ru N3 C13 O2 -179.3(8) . . . . ?
C14 N3 C13 C12 -178.5(8) . . . . ?
Ru N3 C13 C12 5.0(10) . . . . ?
N2 C12 C13 O2 179.8(9) . . . . ?
C11 C12 C13 O2 3.9(16) . . . . ?
N2 C12 C13 N3 -4.2(12) . . . . ?
C11 C12 C13 N3 179.9(10) . . . . ?
C5 C6 C1 C2 1.6(15) . . . . ?
C5 C6 C1 N1 -176.6(10) . . . . ?
C7 N1 C1 C2 127.5(11) . . . . ?
Ru N1 C1 C2 -62.3(12) . . . . ?
C7 N1 C1 C6 -54.4(13) . . . . ?
Ru N1 C1 C6 115.8(9) . . . . ?
C12 N2 C8 C9 2.4(15) . . . . ?
Ru N2 C8 C9 -178.5(8) . . . . ?
C12 N2 C8 C7 -177.6(8) . . . . ?
Ru N2 C8 C7 1.6(12) . . . . ?
N2 C8 C9 C10 -0.7(18) . . . . ?
C7 C8 C9 C10 179.2(11) . . . . ?
N2 C12 C11 C10 2.3(16) . . . . ?
C13 C12 C11 C10 177.8(10) . . . . ?
C13 N3 C14 C19 94.7(12) . . . . ?
Ru N3 C14 C19 -89.1(11) . . . . ?
C13 N3 C14 C15 -91.3(12) . . . . ?
Ru N3 C14 C15 84.9(11) . . . . ?
C1 N1 C7 O1 -9.2(16) . . . . ?
Ru N1 C7 O1 179.4(9) . . . . ?
C1 N1 C7 C8 172.8(9) . . . . ?
Ru N1 C7 C8 1.3(11) . . . . ?
N2 C8 C7 O1 180.0(10) . . . . ?
C9 C8 C7 O1 0.0(18) . . . . ?
N2 C8 C7 N1 -1.9(13) . . . . ?
C9 C8 C7 N1 178.2(11) . . . . ?
C8 C9 C10 C11 -0.1(19) . . . . ?
C12 C11 C10 C9 -0.6(19) . . . . ?
C6 C1 C2 C3 -0.7(18) . . . . ?
N1 C1 C2 C3 177.5(11) . . . . ?
C1 C2 C3 C4 0(2) . . . . ?
C2 C3 C4 C5 -1(2) . . . . ?
C19 C14 C15 C16 0.4(19) . . . . ?
N3 C14 C15 C16 -173.8(12) . . . . ?
C14 C15 C16 C17 2(2) . . . . ?
C3 C4 C5 C6 2(2) . . . . ?
C1 C6 C5 C4 -2.1(19) . . . . ?
C15 C14 C19 C18 -2.9(17) . . . . ?
N3 C14 C19 C18 171.3(11) . . . . ?
C14 C19 C18 C17 4(2) . . . . ?
C15 C16 C17 C18 -1(2) . . . . ?
C19 C18 C17 C16 -2(2) . . . . ?
C21A N4 C21A C20 87(100) 7 . . . ?
C22B N4 C21A C20 -51(4) . . . . ?
C22B N4 C21A C20 129(4) 7 . . . ?
C21B N4 C21A C20 -4(2) . . . . ?
C21B N4 C21A C20 176(2) 7 . . . ?
C22A N4 C21A C20 63(3) 7 . . . ?
C22A N4 C21A C20 -117(3) . . . . ?
C21A N4 C21A C22A -156(100) 7 . . . ?
C22B N4 C21A C22A 66(3) . . . . ?
C22B N4 C21A C22A -114(3) 7 . . . ?
C21B N4 C21A C22A 113(2) . . . . ?
C21B N4 C21A C22A -67(2) 7 . . . ?
C22A N4 C21A C22A 180.000(3) 7 . . . ?
C21B C20 C21A N4 4(2) . . . . ?
C21B C20 C21A C22A -65(3) . . . . ?
C22B C23 C22A N4 -9(2) . . . . ?
C22B C23 C22A C21A 28(4) . . . . ?
C21A N4 C22A C23 -47(3) 7 . . . ?
C21A N4 C22A C23 133(3) . . . . ?
C22B N4 C22A C23 11(2) . . . . ?
C22B N4 C22A C23 -169(2) 7 . . . ?
C21B N4 C22A C23 70(2) . . . . ?
C21B N4 C22A C23 -110(2) 7 . . . ?
C22A N4 C22A C23 145(69) 7 . . . ?
C21A N4 C22A C21A 180.000(4) 7 . . . ?
C22B N4 C22A C21A -122(2) . . . . ?
C22B N4 C22A C21A 58(2) 7 . . . ?
C21B N4 C22A C21A -63(2) . . . . ?
C21B N4 C22A C21A 117(2) 7 . . . ?
C22A N4 C22A C21A 12(57) 7 . . . ?
N4 C21A C22A C23 -59(4) . . . . ?
C20 C21A C22A C23 39(5) . . . . ?
C20 C21A C22A N4 98(2) . . . . ?
C21A N4 C21B C20 -175(2) 7 . . . ?
C21A N4 C21B C20 5(2) . . . . ?
C22B N4 C21B C20 139(3) . . . . ?
C22B N4 C21B C20 -41(3) 7 . . . ?
C21B N4 C21B C20 -37(100) 7 . . . ?
C22A N4 C21B C20 -109(3) 7 . . . ?
C22A N4 C21B C20 71(3) . . . . ?
C21A N4 C21B C22B 46(3) 7 . . . ?
C21A N4 C21B C22B -134(3) . . . . ?
C22B N4 C21B C22B 180.000(3) 7 . . . ?
C21B N4 C21B C22B -176(100) 7 . . . ?
C22A N4 C21B C22B 112(3) 7 . . . ?
C22A N4 C21B C22B -68(3) . . . . ?
C21A C20 C21B N4 -4(2) . . . . ?
C21A C20 C21B C22B 63(4) . . . . ?
C21A N4 C22B C21B -131(3) 7 . . . ?
C21A N4 C22B C21B 49(3) . . . . ?
C22B N4 C22B C21B 15(100) 7 . . . ?
C21B N4 C22B C21B 180.000(6) 7 . . . ?
C22A N4 C22B C21B -67.0(19) 7 . . . ?
C22A N4 C22B C21B 113.0(19) . . . . ?
C21A N4 C22B C23 105(3) 7 . . . ?
C21A N4 C22B C23 -75(3) . . . . ?
C22B N4 C22B C23 -108(100) 7 . . . ?
C21B N4 C22B C23 -124(3) . . . . ?
C21B N4 C22B C23 56(3) 7 . . . ?
C22A N4 C22B C23 169(2) 7 . . . ?
C22A N4 C22B C23 -11(2) . . . . ?
C20 C21B C22B N4 -88(4) . . . . ?
N4 C21B C22B C23 88(4) . . . . ?
C20 C21B C22B C23 0(6) . . . . ?
C22A C23 C22B N4 12(3) . . . . ?
C22A C23 C22B C21B -51(4) . . . . ?
